data_7002967
loop_
_publ_author_name
'Apostolico, Leonardo'
'Kociok-K\"ohn, Gabriele'
'Molloy, Kieran C.'
'Blackman, Christopher S.'
'Carmalt, Claire J.'
'Parkin, Ivan P.'

_publ_section_title
;
 The reaction of tin(iv) iodide with phosphines: formation of new
 halotin anions
;
_journal_issue 47
_journal_name_full 'Dalton Transactions'
_journal_page_first 10486
_journal_page_last 10494
_journal_paper_doi 10.1039/b917722a
_journal_year 2009
_chemical_formula_sum 'C26 H28 Cl4 I6 P2 Sn'
_chemical_formula_weight 1424.31
_chemical_name_systematic
;
?
;
_space_group_IT_number 14
_symmetry_cell_setting monoclinic
_symmetry_space_group_name_Hall '-P 2yn'
_symmetry_space_group_name_H-M 'P 1 21/n 1'
_atom_sites_solution_hydrogens geom
_atom_sites_solution_primary direct
_atom_sites_solution_secondary difmap
_audit_creation_method SHELXL-97
_cell_angle_alpha 90.00
_cell_angle_beta 92.224(1)
_cell_angle_gamma 90.00
_cell_formula_units_Z 2
_cell_length_a 8.1060(2)
_cell_length_b 14.9990(4)
_cell_length_c 16.3210(5)
_cell_measurement_reflns_used 20159
_cell_measurement_temperature 150(2)
_cell_measurement_theta_max 27.485
_cell_measurement_theta_min 2.910
_cell_volume 1982.84(9)
_computing_cell_refinement 'HKL Scalepack (Otwinowski & Minor 1997)'
_computing_data_collection 'Collect (Bruker AXS BV 1997-2004)'
_computing_data_reduction 'Denzo & Scalepack (Otwinowski, Minor 1997)'
_computing_molecular_graphics 'ORTEX (P.McArdle 1995)'
_computing_publication_material 'SHELXL-97/2 (Sheldrick 1997)'
_computing_structure_refinement 'SHELXL-97/2 (Sheldrick 1997)'
_computing_structure_solution 'SHELXS-97 (Sheldrick 1990)'
_diffrn_ambient_temperature 150(2)
_diffrn_measured_fraction_theta_full 0.997
_diffrn_measured_fraction_theta_max 0.997
_diffrn_measurement_device_type '95mm CCD camera on \k-goniostat'
_diffrn_measurement_method CCD
_diffrn_radiation_monochromator 'horizonally mounted graphite crystal'
_diffrn_radiation_source 'fine-focus sealed tube'
_diffrn_radiation_type MoK\a
_diffrn_radiation_wavelength 0.71073
_diffrn_reflns_av_R_equivalents 0.1419
_diffrn_reflns_av_sigmaI/netI 0.0931
_diffrn_reflns_limit_h_max 10
_diffrn_reflns_limit_h_min -10
_diffrn_reflns_limit_k_max 19
_diffrn_reflns_limit_k_min -19
_diffrn_reflns_limit_l_max 21
_diffrn_reflns_limit_l_min -21
_diffrn_reflns_number 37579
_diffrn_reflns_theta_full 27.46
_diffrn_reflns_theta_max 27.46
_diffrn_reflns_theta_min 3.69
_exptl_absorpt_coefficient_mu 5.683
_exptl_absorpt_correction_T_max 0.7566
_exptl_absorpt_correction_T_min 0.6684
_exptl_absorpt_correction_type multi-scan
_exptl_absorpt_process_details
;
multi-scan from symmetry-related measurements
Sortav (Blessing 1995)
;
_exptl_crystal_colour 'dark red'
_exptl_crystal_density_diffrn 2.386
_exptl_crystal_density_method 'not measured'
_exptl_crystal_description needle
_exptl_crystal_F_000 1300
_exptl_crystal_size_max 0.08
_exptl_crystal_size_mid 0.05
_exptl_crystal_size_min 0.05
_refine_diff_density_max 1.131
_refine_diff_density_min -1.514
_refine_diff_density_rms 0.222
_refine_ls_extinction_method none
_refine_ls_goodness_of_fit_ref 0.953
_refine_ls_hydrogen_treatment constr
_refine_ls_matrix_type full
_refine_ls_number_parameters 178
_refine_ls_number_reflns 4528
_refine_ls_number_restraints 0
_refine_ls_restrained_S_all 0.953
_refine_ls_R_factor_all 0.1017
_refine_ls_R_factor_gt 0.0425
_refine_ls_shift/su_max 0.001
_refine_ls_shift/su_mean 0.000
_refine_ls_structure_factor_coef Fsqd
_refine_ls_weighting_details 'calc w=1/[\s^2^(Fo^2^)+(0.0360P)^2^+0.0000P] where P=(Fo^2^+2Fc^2^)/3'
_refine_ls_weighting_scheme calc
_refine_ls_wR_factor_gt 0.0740
_refine_ls_wR_factor_ref 0.0869
_reflns_number_gt 2741
_reflns_number_total 4528
_reflns_threshold_expression >2\s(I)
_cod_data_source_file b917722a.txt
_cod_data_source_block h02kcm4
_cod_depositor_comments
;
The following automatic conversions were performed:
'_symmetry_cell_setting' value 'Monoclinic' changed to 'monoclinic'
according to '/home/saulius/struct/CIF-dictionaries/cif_core.dic'
dictionary named 'cif_core.dic' version 2.4.1 from 2010-06-29.

Automatic conversion script
Id: cif_fix_enum 1527 2010-12-29 10:47:43Z saulius 
;
_cod_original_sg_symbol_H-M P21/n
_cod_database_code 7002967

loop_
_symmetry_equiv_pos_as_xyz
'x, y, z'
'-x+1/2, y+1/2, -z+1/2'
'-x, -y, -z'
'x-1/2, -y-1/2, z-1/2'

loop_
_atom_site_label
_atom_site_type_symbol
_atom_site_fract_x
_atom_site_fract_y
_atom_site_fract_z
_atom_site_U_iso_or_equiv
_atom_site_adp_type
_atom_site_occupancy
_atom_site_symmetry_multiplicity
_atom_site_calc_flag
_atom_site_refinement_flags
_atom_site_disorder_assembly
_atom_site_disorder_group
Sn1 Sn 0.5000 0.5000 0.5000 0.02413(17) Uani 1 2 d S . .
I1 I 0.47241(6) 0.31112(3) 0.51913(3) 0.03221(14) Uani 1 1 d . . .
I2 I 0.70607(5) 0.47579(3) 0.36464(3) 0.02996(14) Uani 1 1 d . . .
I3 I 0.21114(5) 0.49999(3) 0.39254(3) 0.02895(13) Uani 1 1 d . . .
P1 P -0.0166(2) 0.30021(13) 0.50992(13) 0.0327(5) Uani 1 1 d . . .
H1A H 0.1042 0.3632 0.5122 0.039 Uiso 1 1 calc R . .
H1B H -0.1607 0.3409 0.4865 0.039 Uiso 1 1 calc R . .
C1 C 0.0310(9) 0.2178(5) 0.4354(5) 0.0352(18) Uani 1 1 d . . .
C2 C -0.0070(9) 0.2350(5) 0.3532(5) 0.042(2) Uani 1 1 d . . .
H2 H -0.0567 0.2900 0.3375 0.050 Uiso 1 1 calc R . .
C3 C 0.0270(11) 0.1727(6) 0.2946(5) 0.053(2) Uani 1 1 d . . .
H3 H 0.0036 0.1859 0.2384 0.063 Uiso 1 1 calc R . .
C4 C 0.0933(11) 0.0931(6) 0.3156(6) 0.056(3) Uani 1 1 d . . .
H4 H 0.1146 0.0499 0.2748 0.067 Uiso 1 1 calc R . .
C5 C 0.1305(11) 0.0748(6) 0.3985(6) 0.059(3) Uani 1 1 d . . .
H5 H 0.1772 0.0188 0.4137 0.071 Uiso 1 1 calc R . .
C6 C 0.1001(10) 0.1371(5) 0.4582(6) 0.050(2) Uani 1 1 d . . .
H6 H 0.1265 0.1245 0.5143 0.060 Uiso 1 1 calc R . .
C7 C -0.0352(8) 0.2557(4) 0.6093(5) 0.0279(16) Uani 1 1 d . . .
C8 C -0.1592(9) 0.1942(5) 0.6257(5) 0.0369(19) Uani 1 1 d . . .
H8 H -0.2304 0.1728 0.5824 0.044 Uiso 1 1 calc R . .
C9 C -0.1778(9) 0.1651(5) 0.7039(5) 0.039(2) Uani 1 1 d . . .
H9 H -0.2610 0.1225 0.7146 0.047 Uiso 1 1 calc R . .
C10 C -0.0779(9) 0.1963(5) 0.7672(5) 0.039(2) Uani 1 1 d . . .
H10 H -0.0951 0.1769 0.8216 0.047 Uiso 1 1 calc R . .
C11 C 0.0499(10) 0.2568(5) 0.7522(5) 0.041(2) Uani 1 1 d . . .
H11 H 0.1216 0.2770 0.7958 0.049 Uiso 1 1 calc R . .
C12 C 0.0687(9) 0.2861(5) 0.6737(5) 0.0380(19) Uani 1 1 d . . .
H12 H 0.1536 0.3276 0.6629 0.046 Uiso 1 1 calc R . .
C13 C 0.3765(17) -0.0185(6) 0.6586(7) 0.082(4) Uani 1 1 d . . .
H13A H 0.4667 -0.0388 0.6968 0.098 Uiso 1 1 calc R . .
H13B H 0.2707 -0.0315 0.6845 0.098 Uiso 1 1 calc R . .
Cl1 Cl 0.3932(3) 0.09566(15) 0.64633(17) 0.0660(7) Uani 1 1 d . . .
Cl2 Cl 0.3846(4) -0.07924(19) 0.56949(18) 0.0842(9) Uani 1 1 d . . .

loop_
_atom_site_aniso_label
_atom_site_aniso_U_11
_atom_site_aniso_U_22
_atom_site_aniso_U_33
_atom_site_aniso_U_23
_atom_site_aniso_U_13
_atom_site_aniso_U_12
Sn1 0.0238(3) 0.0257(4) 0.0229(4) 0.0010(3) 0.0010(3) 0.0003(3)
I1 0.0365(3) 0.0254(2) 0.0346(3) 0.0028(2) 0.0014(2) -0.0002(2)
I2 0.0295(2) 0.0353(3) 0.0253(3) 0.0012(2) 0.0045(2) 0.0006(2)
I3 0.0276(2) 0.0334(3) 0.0255(3) 0.0003(2) -0.00241(19) 0.0012(2)
P1 0.0380(10) 0.0318(10) 0.0284(12) 0.0019(9) 0.0049(9) 0.0055(9)
C1 0.034(4) 0.037(4) 0.035(5) -0.001(4) 0.003(4) 0.000(3)
C2 0.046(5) 0.044(5) 0.036(5) 0.001(4) 0.002(4) 0.001(4)
C3 0.066(6) 0.068(6) 0.024(5) -0.001(5) 0.001(4) -0.007(5)
C4 0.059(6) 0.072(7) 0.037(6) -0.022(5) 0.009(5) 0.008(5)
C5 0.073(6) 0.047(5) 0.056(7) -0.012(5) -0.001(5) 0.026(5)
C6 0.073(6) 0.040(5) 0.036(6) -0.010(4) -0.014(5) 0.022(4)
C7 0.038(4) 0.024(4) 0.022(4) 0.000(3) 0.001(3) 0.003(3)
C8 0.039(4) 0.036(4) 0.035(5) 0.004(4) 0.000(4) -0.010(3)
C9 0.035(4) 0.041(5) 0.041(6) 0.012(4) -0.002(4) -0.005(4)
C10 0.042(4) 0.045(5) 0.031(5) 0.016(4) -0.003(4) 0.001(4)
C11 0.052(5) 0.038(5) 0.032(5) -0.007(4) -0.010(4) 0.001(4)
C12 0.045(4) 0.039(5) 0.029(5) 0.003(4) -0.001(4) -0.014(4)
C13 0.152(11) 0.053(6) 0.042(7) -0.012(5) 0.015(7) 0.006(6)
Cl1 0.0800(16) 0.0483(14) 0.0685(19) 0.0018(12) -0.0115(14) -0.0077(12)
Cl2 0.130(2) 0.0719(18) 0.0509(18) -0.0115(14) 0.0068(17) -0.0147(16)

loop_
_atom_type_symbol
_atom_type_description
_atom_type_scat_dispersion_real
_atom_type_scat_dispersion_imag
_atom_type_scat_source
C C 0.0033 0.0016 'International Tables Vol C Tables 4.2.6.8 and 6.1.1.4'
H H 0.0000 0.0000 'International Tables Vol C Tables 4.2.6.8 and 6.1.1.4'
P P 0.1023 0.0942 'International Tables Vol C Tables 4.2.6.8 and 6.1.1.4'
Sn Sn -0.6537 1.4246 'International Tables Vol C Tables 4.2.6.8 and 6.1.1.4'
I I -0.4742 1.8119 'International Tables Vol C Tables 4.2.6.8 and 6.1.1.4'
Cl Cl 0.1484 0.1585 'International Tables Vol C Tables 4.2.6.8 and 6.1.1.4'

loop_
_geom_angle_atom_site_label_1
_geom_angle_atom_site_label_2
_geom_angle_atom_site_label_3
_geom_angle
_geom_angle_site_symmetry_1
_geom_angle_site_symmetry_3
_geom_angle_publ_flag
I2 Sn1 I2 180.0 . 3_666 ?
I2 Sn1 I1 90.524(13) . . ?
I2 Sn1 I1 89.476(14) 3_666 . ?
I2 Sn1 I1 89.476(14) . 3_666 ?
I2 Sn1 I1 90.524(13) 3_666 3_666 ?
I1 Sn1 I1 180.0 . 3_666 ?
I2 Sn1 I3 90.868(13) . . ?
I2 Sn1 I3 89.132(13) 3_666 . ?
I1 Sn1 I3 90.072(13) . . ?
I1 Sn1 I3 89.928(13) 3_666 . ?
I2 Sn1 I3 89.132(13) . 3_666 ?
I2 Sn1 I3 90.868(13) 3_666 3_666 ?
I1 Sn1 I3 89.928(13) . 3_666 ?
I1 Sn1 I3 90.072(13) 3_666 3_666 ?
I3 Sn1 I3 180.0 . 3_666 ?
C7 P1 C1 113.1(4) . . ?
C7 P1 H1A 109.0 . . ?
C1 P1 H1A 109.0 . . ?
C7 P1 H1B 109.0 . . ?
C1 P1 H1B 109.0 . . ?
H1A P1 H1B 107.8 . . ?
C6 C1 C2 119.8(8) . . ?
C6 C1 P1 121.3(6) . . ?
C2 C1 P1 118.9(6) . . ?
C3 C2 C1 120.3(8) . . ?
C3 C2 H2 119.9 . . ?
C1 C2 H2 119.9 . . ?
C4 C3 C2 120.9(9) . . ?
C4 C3 H3 119.5 . . ?
C2 C3 H3 119.5 . . ?
C3 C4 C5 119.2(8) . . ?
C3 C4 H4 120.4 . . ?
C5 C4 H4 120.4 . . ?
C6 C5 C4 120.8(8) . . ?
C6 C5 H5 119.6 . . ?
C4 C5 H5 119.6 . . ?
C5 C6 C1 119.0(8) . . ?
C5 C6 H6 120.5 . . ?
C1 C6 H6 120.5 . . ?
C12 C7 C8 119.3(7) . . ?
C12 C7 P1 119.8(5) . . ?
C8 C7 P1 120.8(6) . . ?
C9 C8 C7 119.7(7) . . ?
C9 C8 H8 120.1 . . ?
C7 C8 H8 120.1 . . ?
C8 C9 C10 120.9(7) . . ?
C8 C9 H9 119.6 . . ?
C10 C9 H9 119.6 . . ?
C9 C10 C11 120.5(8) . . ?
C9 C10 H10 119.7 . . ?
C11 C10 H10 119.7 . . ?
C12 C11 C10 118.6(7) . . ?
C12 C11 H11 120.7 . . ?
C10 C11 H11 120.7 . . ?
C11 C12 C7 120.9(7) . . ?
C11 C12 H12 119.6 . . ?
C7 C12 H12 119.6 . . ?
Cl2 C13 Cl1 114.9(6) . . ?
Cl2 C13 H13A 108.5 . . ?
Cl1 C13 H13A 108.5 . . ?
Cl2 C13 H13B 108.5 . . ?
Cl1 C13 H13B 108.5 . . ?
H13A C13 H13B 107.5 . . ?

loop_
_geom_bond_atom_site_label_1
_geom_bond_atom_site_label_2
_geom_bond_distance
_geom_bond_site_symmetry_2
_geom_bond_publ_flag
Sn1 I2 2.8442(5) . ?
Sn1 I2 2.8442(5) 3_666 ?
Sn1 I1 2.8599(5) . ?
Sn1 I1 2.8599(5) 3_666 ?
Sn1 I3 2.8706(4) . ?
Sn1 I3 2.8706(5) 3_666 ?
P1 C7 1.766(7) . ?
P1 C1 1.787(8) . ?
P1 H1A 1.3600 . ?
P1 H1B 1.3600 . ?
C1 C6 1.379(10) . ?
C1 C2 1.389(11) . ?
C2 C3 1.373(11) . ?
C2 H2 0.9500 . ?
C3 C4 1.349(12) . ?
C3 H3 0.9500 . ?
C4 C5 1.401(13) . ?
C4 H4 0.9500 . ?
C5 C6 1.380(12) . ?
C5 H5 0.9500 . ?
C6 H6 0.9500 . ?
C7 C12 1.398(10) . ?
C7 C8 1.398(9) . ?
C8 C9 1.363(11) . ?
C8 H8 0.9500 . ?
C9 C10 1.370(11) . ?
C9 H9 0.9500 . ?
C10 C11 1.405(10) . ?
C10 H10 0.9500 . ?
C11 C12 1.368(11) . ?
C11 H11 0.9500 . ?
C12 H12 0.9500 . ?
C13 Cl2 1.720(10) . ?
C13 Cl1 1.730(9) . ?
C13 H13A 0.9900 . ?
C13 H13B 0.9900 . ?

loop_
_geom_torsion_atom_site_label_1
_geom_torsion_atom_site_label_2
_geom_torsion_atom_site_label_3
_geom_torsion_atom_site_label_4
_geom_torsion
_geom_torsion_site_symmetry_1
_geom_torsion_site_symmetry_2
_geom_torsion_site_symmetry_3
_geom_torsion_site_symmetry_4
_geom_torsion_publ_flag
C7 P1 C1 C6 -20.7(8) . . . . ?
C7 P1 C1 C2 157.6(6) . . . . ?
C6 C1 C2 C3 -1.3(12) . . . . ?
P1 C1 C2 C3 -179.6(6) . . . . ?
C1 C2 C3 C4 1.9(13) . . . . ?
C2 C3 C4 C5 -1.2(14) . . . . ?
C3 C4 C5 C6 0.0(15) . . . . ?
C4 C5 C6 C1 0.6(14) . . . . ?
C2 C1 C6 C5 0.1(12) . . . . ?
P1 C1 C6 C5 178.3(7) . . . . ?
C1 P1 C7 C12 120.3(6) . . . . ?
C1 P1 C7 C8 -63.6(7) . . . . ?
C12 C7 C8 C9 0.3(11) . . . . ?
P1 C7 C8 C9 -175.8(6) . . . . ?
C7 C8 C9 C10 1.0(12) . . . . ?
C8 C9 C10 C11 -2.3(12) . . . . ?
C9 C10 C11 C12 2.2(11) . . . . ?
C10 C11 C12 C7 -0.8(11) . . . . ?
C8 C7 C12 C11 -0.4(11) . . . . ?
P1 C7 C12 C11 175.8(6) . . . . ?
